data_2235067
loop_
_publ_author_name
'Tan, Ming-Yueh'
'Ravoof, Thahira Begum S. A.'
'Tahir, Mohamed Ibrahim Mohamed'
'Crouse, Karen A.'
'Tiekink, Edward R. T.'

_publ_section_title
;
 Bis{benzyl
 2-[4-(4-methoxyphenyl)butan-2-ylidene]hydrazinecarbodithioato-\k^2^<i>N</i>^2^,<i>S</i>}nickel(II)
;
_journal_coeditor_code HG5219
_journal_issue 6
_journal_name_full 'Acta Crystallographica Section E'
_journal_page_first m725
_journal_page_last m726
_journal_paper_doi 10.1107/S1600536812019289
_journal_volume 68
_journal_year 2012
_chemical_formula_iupac '[Ni (C19 H21 N2 O1 S2)2]'
_chemical_formula_moiety 'C38 H42 N4 Ni O2 S4'
_chemical_formula_sum 'C38 H42 N4 Ni O2 S4'
_chemical_formula_weight 773.71
_chemical_name_systematic
;
Bis{benzyl 2-[4-(4-methoxyphenyl)butan-2-ylidene]hydrazinecarbodithioato-\
\k^2^<i>N</i>^2^,<i>S</i>}nickel(II)
;
_space_group_IT_number 15
_symmetry_cell_setting monoclinic
_symmetry_space_group_name_Hall '-C 2yc'
_symmetry_space_group_name_H-M 'C 1 2/c 1'
_atom_sites_solution_hydrogens geom
_atom_sites_solution_primary direct
_atom_sites_solution_secondary difmap
_audit_creation_method SHELXL-97
_cell_angle_alpha 90.00
_cell_angle_beta 101.857(2)
_cell_angle_gamma 90.00
_cell_formula_units_Z 4
_cell_length_a 24.0691(6)
_cell_length_b 12.5847(2)
_cell_length_c 12.4179(3)
_cell_measurement_reflns_used 17769
_cell_measurement_temperature 150(2)
_cell_measurement_theta_max 28.79
_cell_measurement_theta_min 2.14
_cell_volume 3681.16(14)
_computing_cell_refinement '<i>CrysAlis PRO</i> (Agilent, 2011)'
_computing_data_collection '<i>CrysAlis PRO</i> (Agilent, 2011)'
_computing_data_reduction '<i>CrysAlis PRO</i> (Agilent, 2011)'
_computing_molecular_graphics 'ORTEP-3 (Farrugia, 1997) and DIAMOND (Brandenburg, 2006)'
_computing_publication_material 'publCIF (Westrip, 2010)'
_computing_structure_refinement 'SHELXL97 (Sheldrick, 2008)'
_computing_structure_solution 'SHELXS97 (Sheldrick, 2008)'
_diffrn_ambient_temperature 150(2)
_diffrn_detector_area_resol_mean 16.1952
_diffrn_measured_fraction_theta_full 0.997
_diffrn_measured_fraction_theta_max 0.997
_diffrn_measurement_device_type 'Agilent Xcalibur Eos Gemini'
_diffrn_measurement_method \w
_diffrn_radiation_monochromator graphite
_diffrn_radiation_source 'fine-focus sealed tube'
_diffrn_radiation_type MoK\a
_diffrn_radiation_wavelength 0.71073
_diffrn_reflns_av_R_equivalents 0.0411
_diffrn_reflns_av_sigmaI/netI 0.0180
_diffrn_reflns_limit_h_max 31
_diffrn_reflns_limit_h_min -31
_diffrn_reflns_limit_k_max 16
_diffrn_reflns_limit_k_min -16
_diffrn_reflns_limit_l_max 16
_diffrn_reflns_limit_l_min -16
_diffrn_reflns_number 46243
_diffrn_reflns_theta_full 27.50
_diffrn_reflns_theta_max 27.50
_diffrn_reflns_theta_min 2.36
_diffrn_standards_decay_% 0
_diffrn_standards_interval_count 0
_diffrn_standards_interval_time 0
_diffrn_standards_number 0
_exptl_absorpt_coefficient_mu 0.794
_exptl_absorpt_correction_T_max 0.94
_exptl_absorpt_correction_T_min 0.89
_exptl_absorpt_correction_type multi-scan
_exptl_absorpt_process_details '(<i>CrysAlis PRO</i>; Agilent, 2011)'
_exptl_crystal_colour dark-green
_exptl_crystal_density_diffrn 1.396
_exptl_crystal_density_method 'not measured'
_exptl_crystal_description block
_exptl_crystal_F_000 1624
_exptl_crystal_size_max 0.23
_exptl_crystal_size_mid 0.14
_exptl_crystal_size_min 0.08
_refine_diff_density_max 0.800
_refine_diff_density_min -0.447
_refine_ls_extinction_method none
_refine_ls_goodness_of_fit_ref 1.005
_refine_ls_hydrogen_treatment constr
_refine_ls_matrix_type full
_refine_ls_number_parameters 224
_refine_ls_number_reflns 4223
_refine_ls_number_restraints 0
_refine_ls_restrained_S_all 1.005
_refine_ls_R_factor_all 0.0358
_refine_ls_R_factor_gt 0.0296
_refine_ls_shift/su_max 0.001
_refine_ls_shift/su_mean 0.000
_refine_ls_structure_factor_coef Fsqd
_refine_ls_weighting_details 'calc w=1/[\s^2^(Fo^2^)+(0.0408P)^2^+4.0091P] where P=(Fo^2^+2Fc^2^)/3'
_refine_ls_weighting_scheme calc
_refine_ls_wR_factor_gt 0.0750
_refine_ls_wR_factor_ref 0.0790
_reflns_number_gt 3750
_reflns_number_total 4223
_reflns_threshold_expression I>2\s(I)
_cod_data_source_file hg5219.cif
_cod_data_source_block I
_cod_original_sg_symbol_H-M 'C 2/c'
_cod_database_code 2235067
_cod_database_fobs_code 2235067

loop_
_symmetry_equiv_pos_as_xyz
'x, y, z'
'-x, y, -z+1/2'
'x+1/2, y+1/2, z'
'-x+1/2, y+1/2, -z+1/2'
'-x, -y, -z'
'x, -y, z-1/2'
'-x+1/2, -y+1/2, -z'
'x+1/2, -y+1/2, z-1/2'

loop_
_atom_site_type_symbol
_atom_site_label
_atom_site_fract_x
_atom_site_fract_y
_atom_site_fract_z
_atom_site_U_iso_or_equiv
_atom_site_adp_type
_atom_site_calc_flag
_atom_site_refinement_flags
_atom_site_occupancy
_atom_site_symmetry_multiplicity
Ni Ni 0.5000 0.72365(2) 0.2500 0.02370(9) Uani d S 1 2
S S1 0.519791(18) 0.60653(3) 0.37871(3) 0.02860(10) Uani d . 1 1
S S2 0.569791(17) 0.65527(3) 0.60936(3) 0.02596(10) Uani d . 1 1
O O1 0.21872(5) 0.90781(10) -0.20500(10) 0.0370(3) Uani d . 1 1
N N1 0.51555(6) 0.79888(10) 0.47242(10) 0.0241(3) Uani d . 1 1
N N2 0.48562(6) 0.81821(10) 0.36271(10) 0.0241(3) Uani d . 1 1
C C1 0.53185(6) 0.70112(12) 0.48301(12) 0.0230(3) Uani d . 1 1
C C2 0.57260(7) 0.77439(12) 0.69281(13) 0.0270(3) Uani d . 1 1
H H2A 0.5936 0.8310 0.6626 0.032 Uiso calc R 1 1
H H2B 0.5336 0.8002 0.6918 0.032 Uiso calc R 1 1
C C3 0.60211(7) 0.74882(13) 0.80923(12) 0.0253(3) Uani d . 1 1
C C4 0.65150(7) 0.80300(13) 0.85687(14) 0.0295(3) Uani d . 1 1
H H4 0.6669 0.8548 0.8156 0.035 Uiso calc R 1 1
C C5 0.67827(8) 0.78137(14) 0.96470(15) 0.0346(4) Uani d . 1 1
H H5 0.7116 0.8194 0.9973 0.041 Uiso calc R 1 1
C C6 0.65693(8) 0.70515(14) 1.02490(14) 0.0340(4) Uani d . 1 1
H H6 0.6758 0.6900 1.0982 0.041 Uiso calc R 1 1
C C7 0.60778(8) 0.65067(14) 0.97798(14) 0.0322(4) Uani d . 1 1
H H7 0.5928 0.5985 1.0194 0.039 Uiso calc R 1 1
C C8 0.58062(7) 0.67255(13) 0.87054(13) 0.0289(3) Uani d . 1 1
H H8 0.5470 0.6350 0.8386 0.035 Uiso calc R 1 1
C C9 0.44507(7) 0.88749(12) 0.35373(13) 0.0252(3) Uani d . 1 1
C C10 0.42911(7) 0.94234(13) 0.44989(14) 0.0301(3) Uani d . 1 1
H H10A 0.4409 0.8987 0.5160 0.045 Uiso calc R 1 1
H H10B 0.3879 0.9527 0.4356 0.045 Uiso calc R 1 1
H H10C 0.4481 1.0115 0.4610 0.045 Uiso calc R 1 1
C C11 0.40945(7) 0.91090(13) 0.24206(13) 0.0274(3) Uani d . 1 1
H H11A 0.4308 0.8915 0.1848 0.033 Uiso calc R 1 1
H H11B 0.4012 0.9880 0.2357 0.033 Uiso calc R 1 1
C C12 0.35317(8) 0.84817(16) 0.22310(15) 0.0379(4) Uani d . 1 1
H H12A 0.3617 0.7713 0.2322 0.045 Uiso calc R 1 1
H H12B 0.3316 0.8691 0.2795 0.045 Uiso calc R 1 1
C C13 0.31683(7) 0.86730(14) 0.10992(14) 0.0300(3) Uani d . 1 1
C C14 0.27371(7) 0.94139(14) 0.09299(14) 0.0335(4) Uani d . 1 1
H H14 0.2669 0.9818 0.1536 0.040 Uiso calc R 1 1
C C15 0.23988(7) 0.95834(13) -0.01120(14) 0.0324(4) Uani d . 1 1
H H15 0.2103 1.0097 -0.0214 0.039 Uiso calc R 1 1
C C16 0.24986(7) 0.89951(13) -0.09951(13) 0.0283(3) Uani d . 1 1
C C17 0.29304(7) 0.82389(14) -0.08368(14) 0.0301(3) Uani d . 1 1
H H17 0.2998 0.7830 -0.1440 0.036 Uiso calc R 1 1
C C18 0.32596(7) 0.80872(14) 0.01994(14) 0.0321(4) Uani d . 1 1
H H18 0.3555 0.7573 0.0302 0.039 Uiso calc R 1 1
C C19 0.17215(9) 0.98027(18) -0.22191(17) 0.0487(5) Uani d . 1 1
H H19A 0.1452 0.9589 -0.1766 0.073 Uiso calc R 1 1
H H19B 0.1531 0.9796 -0.2997 0.073 Uiso calc R 1 1
H H19C 0.1861 1.0520 -0.2011 0.073 Uiso calc R 1 1

loop_
_atom_site_aniso_label
_atom_site_aniso_U_11
_atom_site_aniso_U_22
_atom_site_aniso_U_33
_atom_site_aniso_U_12
_atom_site_aniso_U_13
_atom_site_aniso_U_23
Ni 0.03115(16) 0.01813(14) 0.01918(14) 0.000 -0.00098(11) 0.000
S1 0.0414(2) 0.01877(18) 0.02279(19) 0.00211(15) -0.00002(16) 0.00056(14)
S2 0.0314(2) 0.02222(19) 0.02147(19) 0.00228(15) -0.00117(15) 0.00338(14)
O1 0.0373(7) 0.0417(7) 0.0275(6) 0.0092(5) -0.0035(5) 0.0002(5)
N1 0.0269(7) 0.0232(6) 0.0191(6) 0.0003(5) -0.0025(5) 0.0011(5)
N2 0.0289(7) 0.0199(6) 0.0202(6) 0.0010(5) -0.0028(5) 0.0008(5)
C1 0.0235(7) 0.0234(7) 0.0205(7) -0.0023(6) 0.0005(6) 0.0019(6)
C2 0.0317(8) 0.0234(7) 0.0236(8) 0.0004(6) 0.0003(6) 0.0011(6)
C3 0.0270(8) 0.0256(7) 0.0221(7) 0.0032(6) 0.0022(6) -0.0010(6)
C4 0.0298(8) 0.0275(8) 0.0301(8) -0.0014(6) 0.0034(7) -0.0002(6)
C5 0.0324(9) 0.0339(9) 0.0325(9) 0.0014(7) -0.0047(7) -0.0055(7)
C6 0.0400(10) 0.0360(9) 0.0223(8) 0.0094(7) -0.0020(7) -0.0031(7)
C7 0.0376(9) 0.0338(9) 0.0255(8) 0.0042(7) 0.0076(7) 0.0049(7)
C8 0.0268(8) 0.0315(8) 0.0267(8) -0.0002(7) 0.0018(6) 0.0019(6)
C9 0.0265(8) 0.0201(7) 0.0266(8) -0.0025(6) -0.0004(6) 0.0006(6)
C10 0.0301(8) 0.0261(8) 0.0314(8) 0.0035(6) 0.0004(7) -0.0020(6)
C11 0.0278(8) 0.0246(7) 0.0268(8) 0.0021(6) -0.0011(6) 0.0041(6)
C12 0.0351(9) 0.0445(10) 0.0298(9) -0.0110(8) -0.0033(7) 0.0076(8)
C13 0.0274(8) 0.0325(8) 0.0278(8) -0.0073(7) 0.0001(6) 0.0031(7)
C14 0.0359(9) 0.0332(9) 0.0300(8) -0.0042(7) 0.0035(7) -0.0073(7)
C15 0.0317(9) 0.0278(8) 0.0350(9) 0.0036(7) 0.0004(7) -0.0032(7)
C16 0.0269(8) 0.0293(8) 0.0261(8) -0.0025(6) -0.0004(6) 0.0004(6)
C17 0.0269(8) 0.0358(9) 0.0280(8) 0.0015(7) 0.0071(6) -0.0021(7)
C18 0.0231(8) 0.0357(9) 0.0363(9) 0.0021(7) 0.0033(7) 0.0034(7)
C19 0.0449(11) 0.0524(12) 0.0401(11) 0.0189(9) -0.0116(9) -0.0004(9)

loop_
_atom_type_symbol
_atom_type_description
_atom_type_scat_dispersion_real
_atom_type_scat_dispersion_imag
_atom_type_scat_source
C C 0.0033 0.0016 'International Tables Vol C Tables 4.2.6.8 and 6.1.1.4'
H H 0.0000 0.0000 'International Tables Vol C Tables 4.2.6.8 and 6.1.1.4'
N N 0.0061 0.0033 'International Tables Vol C Tables 4.2.6.8 and 6.1.1.4'
Ni Ni 0.3393 1.1124 'International Tables Vol C Tables 4.2.6.8 and 6.1.1.4'
O O 0.0106 0.0060 'International Tables Vol C Tables 4.2.6.8 and 6.1.1.4'
S S 0.1246 0.1234 'International Tables Vol C Tables 4.2.6.8 and 6.1.1.4'

loop_
_geom_angle_atom_site_label_1
_geom_angle_atom_site_label_2
_geom_angle_atom_site_label_3
_geom_angle_site_symmetry_1
_geom_angle_site_symmetry_3
_geom_angle
_geom_angle_publ_flag
N2 Ni S1 . 2_655 156.70(4) ?
N2 Ni S1 2_655 2_655 85.92(4) ?
N2 Ni S1 . . 85.92(4) y
N2 Ni S1 2_655 . 156.70(4) y
S1 Ni S1 2_655 . 93.66(2) y
N2 Ni N2 . 2_655 103.49(8) y
C1 S1 Ni . . 93.55(5) ?
C1 S2 C2 . . 101.05(7) ?
C16 O1 C19 . . 116.58(14) ?
C1 N1 N2 . . 110.11(12) ?
C9 N2 N1 . . 114.89(13) ?
C9 N2 Ni . . 126.78(11) ?
N1 N2 Ni . . 117.34(9) ?
N1 C1 S1 . . 125.18(12) ?
N1 C1 S2 . . 119.97(12) ?
S1 C1 S2 . . 114.84(9) ?
C3 C2 S2 . . 109.02(11) ?
C3 C2 H2A . . 109.9 ?
S2 C2 H2A . . 109.9 ?
C3 C2 H2B . . 109.9 ?
S2 C2 H2B . . 109.9 ?
H2A C2 H2B . . 108.3 ?
C8 C3 C4 . . 119.14(15) ?
C8 C3 C2 . . 121.16(14) ?
C4 C3 C2 . . 119.70(15) ?
C5 C4 C3 . . 120.01(16) ?
C5 C4 H4 . . 120.0 ?
C3 C4 H4 . . 120.0 ?
C6 C5 C4 . . 120.57(16) ?
C6 C5 H5 . . 119.7 ?
C4 C5 H5 . . 119.7 ?
C5 C6 C7 . . 119.78(16) ?
C5 C6 H6 . . 120.1 ?
C7 C6 H6 . . 120.1 ?
C8 C7 C6 . . 119.88(16) ?
C8 C7 H7 . . 120.1 ?
C6 C7 H7 . . 120.1 ?
C7 C8 C3 . . 120.61(16) ?
C7 C8 H8 . . 119.7 ?
C3 C8 H8 . . 119.7 ?
N2 C9 C11 . . 119.22(14) ?
N2 C9 C10 . . 123.63(14) ?
C11 C9 C10 . . 117.06(14) ?
C9 C10 H10A . . 109.5 ?
C9 C10 H10B . . 109.5 ?
H10A C10 H10B . . 109.5 ?
C9 C10 H10C . . 109.5 ?
H10A C10 H10C . . 109.5 ?
H10B C10 H10C . . 109.5 ?
C9 C11 C12 . . 110.92(13) ?
C9 C11 H11A . . 109.5 ?
C12 C11 H11A . . 109.5 ?
C9 C11 H11B . . 109.5 ?
C12 C11 H11B . . 109.5 ?
H11A C11 H11B . . 108.0 ?
C13 C12 C11 . . 112.44(14) ?
C13 C12 H12A . . 109.1 ?
C11 C12 H12A . . 109.1 ?
C13 C12 H12B . . 109.1 ?
C11 C12 H12B . . 109.1 ?
H12A C12 H12B . . 107.8 ?
C14 C13 C18 . . 118.25(15) ?
C14 C13 C12 . . 121.48(16) ?
C18 C13 C12 . . 120.26(16) ?
C13 C14 C15 . . 121.46(16) ?
C13 C14 H14 . . 119.3 ?
C15 C14 H14 . . 119.3 ?
C16 C15 C14 . . 119.30(16) ?
C16 C15 H15 . . 120.4 ?
C14 C15 H15 . . 120.4 ?
O1 C16 C15 . . 124.44(15) ?
O1 C16 C17 . . 115.58(14) ?
C15 C16 C17 . . 119.96(15) ?
C18 C17 C16 . . 119.69(16) ?
C18 C17 H17 . . 120.2 ?
C16 C17 H17 . . 120.2 ?
C17 C18 C13 . . 121.34(16) ?
C17 C18 H18 . . 119.3 ?
C13 C18 H18 . . 119.3 ?
O1 C19 H19A . . 109.5 ?
O1 C19 H19B . . 109.5 ?
H19A C19 H19B . . 109.5 ?
O1 C19 H19C . . 109.5 ?
H19A C19 H19C . . 109.5 ?
H19B C19 H19C . . 109.5 ?

loop_
_geom_bond_atom_site_label_1
_geom_bond_atom_site_label_2
_geom_bond_site_symmetry_2
_geom_bond_distance
_geom_bond_publ_flag
Ni N2 . 1.9220(13) y
Ni N2 2_655 1.9220(13) ?
Ni S1 2_655 2.1543(4) ?
Ni S1 . 2.1543(4) y
S1 C1 . 1.7391(15) ?
S2 C1 . 1.7435(15) ?
S2 C2 . 1.8157(16) ?
O1 C16 . 1.3731(19) ?
O1 C19 . 1.427(2) ?
N1 C1 . 1.290(2) ?
N1 N2 . 1.4250(17) ?
N2 C9 . 1.296(2) ?
C2 C3 . 1.509(2) ?
C2 H2A . 0.9900 ?
C2 H2B . 0.9900 ?
C3 C8 . 1.390(2) ?
C3 C4 . 1.392(2) ?
C4 C5 . 1.388(2) ?
C4 H4 . 0.9500 ?
C5 C6 . 1.379(3) ?
C5 H5 . 0.9500 ?
C6 C7 . 1.388(3) ?
C6 H6 . 0.9500 ?
C7 C8 . 1.387(2) ?
C7 H7 . 0.9500 ?
C8 H8 . 0.9500 ?
C9 C11 . 1.502(2) ?
C9 C10 . 1.496(2) ?
C10 H10A . 0.9800 ?
C10 H10B . 0.9800 ?
C10 H10C . 0.9800 ?
C11 C12 . 1.544(2) ?
C11 H11A . 0.9900 ?
C11 H11B . 0.9900 ?
C12 C13 . 1.514(2) ?
C12 H12A . 0.9900 ?
C12 H12B . 0.9900 ?
C13 C14 . 1.379(2) ?
C13 C18 . 1.393(2) ?
C14 C15 . 1.396(2) ?
C14 H14 . 0.9500 ?
C15 C16 . 1.384(2) ?
C15 H15 . 0.9500 ?
C16 C17 . 1.393(2) ?
C17 C18 . 1.379(2) ?
C17 H17 . 0.9500 ?
C18 H18 . 0.9500 ?
C19 H19A . 0.9800 ?
C19 H19B . 0.9800 ?
C19 H19C . 0.9800 ?

loop_
_geom_hbond_atom_site_label_D
_geom_hbond_atom_site_label_H
_geom_hbond_atom_site_label_A
_geom_hbond_site_symmetry_A
_geom_hbond_distance_DH
_geom_hbond_distance_HA
_geom_hbond_distance_DA
_geom_hbond_angle_DHA
C10 H10C N1 5_676 0.98 2.62 3.575(2) 166

loop_
_geom_torsion_atom_site_label_1
_geom_torsion_atom_site_label_2
_geom_torsion_atom_site_label_3
_geom_torsion_atom_site_label_4
_geom_torsion_site_symmetry_1
_geom_torsion
N2 Ni S1 C1 . -20.20(7)
N2 Ni S1 C1 2_655 94.98(11)
S1 Ni S1 C1 2_655 -176.85(6)
C1 N1 N2 C9 . 146.88(14)
C1 N1 N2 Ni . -22.50(16)
N2 Ni N2 C9 2_655 61.33(12)
S1 Ni N2 C9 2_655 -50.50(19)
S1 Ni N2 C9 . -140.27(13)
N2 Ni N2 N1 2_655 -130.72(12)
S1 Ni N2 N1 2_655 117.45(11)
S1 Ni N2 N1 . 27.68(10)
N2 N1 C1 S1 . 0.54(19)
N2 N1 C1 S2 . 179.85(10)
Ni S1 C1 N1 . 16.98(14)
Ni S1 C1 S2 . -162.36(8)
C2 S2 C1 N1 . 1.00(15)
C2 S2 C1 S1 . -179.63(9)
C1 S2 C2 C3 . 177.34(11)
S2 C2 C3 C8 . -60.33(18)
S2 C2 C3 C4 . 120.25(14)
C8 C3 C4 C5 . -0.7(2)
C2 C3 C4 C5 . 178.73(15)
C3 C4 C5 C6 . 1.1(3)
C4 C5 C6 C7 . -1.0(3)
C5 C6 C7 C8 . 0.5(3)
C6 C7 C8 C3 . -0.1(3)
C4 C3 C8 C7 . 0.2(2)
C2 C3 C8 C7 . -179.21(15)
N1 N2 C9 C11 . -177.81(13)
Ni N2 C9 C11 . -9.6(2)
N1 N2 C9 C10 . -1.3(2)
Ni N2 C9 C10 . 166.88(12)
N2 C9 C11 C12 . 98.22(18)
C10 C9 C11 C12 . -78.50(18)
C9 C11 C12 C13 . -178.33(15)
C11 C12 C13 C14 . -96.4(2)
C11 C12 C13 C18 . 84.4(2)
C18 C13 C14 C15 . -0.2(3)
C12 C13 C14 C15 . -179.42(16)
C13 C14 C15 C16 . 0.0(3)
C19 O1 C16 C15 . -1.9(3)
C19 O1 C16 C17 . 176.42(17)
C14 C15 C16 O1 . 178.67(16)
C14 C15 C16 C17 . 0.4(3)
O1 C16 C17 C18 . -178.96(15)
C15 C16 C17 C18 . -0.6(3)
C16 C17 C18 C13 . 0.3(3)
C14 C13 C18 C17 . 0.1(3)
C12 C13 C18 C17 . 179.30(16)
